data_2221475
loop_
_publ_author_name
'Bon, V.'
'Dudko, A.'
'Orysyk, S.'
'Pekhnyo, V.'

_publ_section_title
;
 <i>trans</i>-Dichloridobis(2-methylaniline-\k<i>N</i>)palladium(II)
;
_journal_coeditor_code RK2132
_journal_issue 4
_journal_name_full 'Acta Crystallographica Section E'
_journal_page_first m396
_journal_paper_doi 10.1107/S1600536809008472
_journal_volume 65
_journal_year 2009
_chemical_formula_iupac '[Pd Cl2 (C7 H9 N)2]'
_chemical_formula_moiety 'C14 H18 Cl2 N2 Pd'
_chemical_formula_sum 'C14 H18 Cl2 N2 Pd'
_chemical_formula_weight 391.60
_chemical_melting_point 560
_chemical_name_systematic
;
<i>trans</i>-Dichloridobis(2-methylaniline-\k<i>N</i>)palladium(II)
;
_space_group_IT_number 14
_symmetry_cell_setting monoclinic
_symmetry_space_group_name_Hall '-P 2ybc'
_symmetry_space_group_name_H-M 'P 1 21/c 1'
_atom_sites_solution_hydrogens geom
_atom_sites_solution_primary direct
_atom_sites_solution_secondary difmap
_audit_creation_method SHELXL97
_cell_angle_alpha 90.00
_cell_angle_beta 97.346(2)
_cell_angle_gamma 90.00
_cell_formula_units_Z 2
_cell_length_a 12.1841(3)
_cell_length_b 8.0653(2)
_cell_length_c 7.5407(2)
_cell_measurement_reflns_used 1337
_cell_measurement_temperature 173(2)
_cell_measurement_theta_max 22.50
_cell_measurement_theta_min 3.04
_cell_volume 734.93(3)
_computing_cell_refinement 'SAINT (Bruker, 2005)'
_computing_data_collection 'APEX2 (Bruker, 2005)'
_computing_data_reduction 'SAINT (Bruker, 2005)'
_computing_molecular_graphics 'SHELXTL  (Sheldrick, 2008)'
_computing_publication_material '<i>publCIF</i> (Westrip, 2009)'
_computing_structure_refinement 'SHELXL97 (Sheldrick, 2008)'
_computing_structure_solution 'SHELXS97 (Sheldrick, 2008)'
_diffrn_ambient_temperature 173(2)
_diffrn_detector_area_resol_mean 8.26
_diffrn_measured_fraction_theta_full 0.995
_diffrn_measured_fraction_theta_max 0.995
_diffrn_measurement_device_type 'Bruker APEXII CCD'
_diffrn_measurement_method '\f and \w'
_diffrn_radiation_monochromator Graphite
_diffrn_radiation_source 'Fine--focus sealed tube'
_diffrn_radiation_type MoK\a
_diffrn_radiation_wavelength 0.71073
_diffrn_reflns_av_R_equivalents 0.0737
_diffrn_reflns_av_sigmaI/netI 0.0554
_diffrn_reflns_limit_h_max 15
_diffrn_reflns_limit_h_min -15
_diffrn_reflns_limit_k_max 10
_diffrn_reflns_limit_k_min -10
_diffrn_reflns_limit_l_max 9
_diffrn_reflns_limit_l_min -9
_diffrn_reflns_number 8179
_diffrn_reflns_theta_full 26.39
_diffrn_reflns_theta_max 26.39
_diffrn_reflns_theta_min 1.69
_exptl_absorpt_coefficient_mu 1.613
_exptl_absorpt_correction_T_max 0.9324
_exptl_absorpt_correction_T_min 0.7767
_exptl_absorpt_correction_type multi-scan
_exptl_absorpt_process_details '(SADABS; Bruker, 2005)'
_exptl_crystal_colour Yellow
_exptl_crystal_density_diffrn 1.770
_exptl_crystal_density_method 'Not measured'
_exptl_crystal_description Plate
_exptl_crystal_F_000 392
_exptl_crystal_size_max 0.17
_exptl_crystal_size_mid 0.16
_exptl_crystal_size_min 0.04
_refine_diff_density_max 0.477
_refine_diff_density_min -0.658
_refine_ls_extinction_method None
_refine_ls_goodness_of_fit_ref 1.033
_refine_ls_hydrogen_treatment mixed
_refine_ls_matrix_type full
_refine_ls_number_parameters 97
_refine_ls_number_reflns 1502
_refine_ls_number_restraints 2
_refine_ls_restrained_S_all 1.033
_refine_ls_R_factor_all 0.0556
_refine_ls_R_factor_gt 0.0335
_refine_ls_shift/su_max 0.000
_refine_ls_shift/su_mean 0.000
_refine_ls_structure_factor_coef Fsqd
_refine_ls_weighting_details 'calc w=1/[\s^2^(Fo^2^)+(0.0118P)^2^+0.6868P] where P=(Fo^2^+2Fc^2^)/3'
_refine_ls_weighting_scheme calc
_refine_ls_wR_factor_gt 0.0545
_refine_ls_wR_factor_ref 0.0602
_reflns_number_gt 1118
_reflns_number_total 1502
_reflns_threshold_expression I>2\s(I)
_cod_data_source_file rk2132.cif
_cod_data_source_block I
_cod_depositor_comments
;
The following automatic conversions were performed:
'_symmetry_cell_setting' value 'Monoclinic' changed to 'monoclinic'
according to '/home/saulius/struct/CIF-dictionaries/cif_core.dic'
dictionary named 'cif_core.dic' version 2.4.1 from
2010-06-29.

'_atom_sites_solution_hydrogens' value 'Geom' changed to
'geom' according to '/home/saulius/struct/CIF-dictionaries/cif_core.dic'
dictionary named 'cif_core.dic' version 2.4.1 from
2010-06-29.

'_atom_sites_solution_primary' value 'Direct' changed to
'direct' according to '/home/saulius/struct/CIF-dictionaries/cif_core.dic'
dictionary named 'cif_core.dic' version 2.4.1 from
2010-06-29.

'_atom_sites_solution_secondary' value 'Difmap' changed to
'difmap' according to '/home/saulius/struct/CIF-dictionaries/cif_core.dic'
dictionary named 'cif_core.dic' version 2.4.1 from
2010-06-29.

'_refine_ls_matrix_type' value 'Full' changed to 'full'
according to '/home/saulius/struct/CIF-dictionaries/cif_core.dic'
dictionary named 'cif_core.dic' version 2.4.1 from
2010-06-29.

'_refine_ls_weighting_scheme' value 'Calc' changed to 'calc'
according to '/home/saulius/struct/CIF-dictionaries/cif_core.dic'
dictionary named 'cif_core.dic' version 2.4.1 from 2010-06-29.

Automatic conversion script
Id: cif_fix_enum 1527 2010-12-29 10:47:43Z saulius 

The following automatic conversions were performed:

'_symmetry_cell_setting' value 'Monoclinic' changed to 'monoclinic'
according to /home/saulius/struct/CIF-dictionaries/cif_core.dic
dictionary named 'cif_core.dic' version 2.4.1 from
2010-06-29.

'_atom_sites_solution_hydrogens' value 'Geom' changed to
'geom' according to
/home/saulius/struct/CIF-dictionaries/cif_core.dic dictionary named
'cif_core.dic' version 2.4.1 from
2010-06-29.

'_atom_sites_solution_primary' value 'Direct' changed to
'direct' according to
/home/saulius/struct/CIF-dictionaries/cif_core.dic dictionary named
'cif_core.dic' version 2.4.1 from
2010-06-29.

'_atom_sites_solution_secondary' value 'Difmap' changed
to 'difmap' according to
/home/saulius/struct/CIF-dictionaries/cif_core.dic dictionary named
'cif_core.dic' version 2.4.1 from
2010-06-29.

'_refine_ls_matrix_type' value 'Full' changed to 'full'
according to /home/saulius/struct/CIF-dictionaries/cif_core.dic
dictionary named 'cif_core.dic' version 2.4.1 from
2010-06-29.

'_refine_ls_weighting_scheme' value 'Calc' changed to
'calc' according to
/home/saulius/struct/CIF-dictionaries/cif_core.dic dictionary named
'cif_core.dic' version 2.4.1 from 2010-06-29.

Automatic conversion script
Id: cif_fix_values 1715 2011-07-08 13:25:40Z adriana 
;
_cod_original_sg_symbol_H-M 'P 21/c'
_cod_database_code 2221475
_cod_database_fobs_code 2221475

loop_
_symmetry_equiv_pos_as_xyz
'x, y, z'
'-x, y+1/2, -z+1/2'
'-x, -y, -z'
'x, -y-1/2, z-1/2'

loop_
_atom_site_type_symbol
_atom_site_label
_atom_site_fract_x
_atom_site_fract_y
_atom_site_fract_z
_atom_site_U_iso_or_equiv
_atom_site_adp_type
_atom_site_calc_flag
_atom_site_refinement_flags
_atom_site_occupancy
_atom_site_disorder_assembly
_atom_site_disorder_group
Pd Pd1 0.0000 0.5000 0.0000 0.01692(12) Uani d S 1 . .
Cl Cl1 0.06040(8) 0.77044(11) 0.02411(13) 0.0222(2) Uani d . 1 . .
N N1 0.1118(3) 0.4372(4) 0.2186(5) 0.0192(8) Uani d D 1 . .
H H1N 0.130(3) 0.526(4) 0.276(5) 0.024(12) Uiso d D 1 . .
H H2N 0.071(3) 0.386(4) 0.294(5) 0.025(12) Uiso d D 1 . .
C C1 0.2062(3) 0.3358(5) 0.1906(5) 0.0216(9) Uani d . 1 . .
C C2 0.3051(4) 0.4060(6) 0.1573(6) 0.0300(11) Uani d . 1 . .
C C3 0.3912(3) 0.2990(6) 0.1258(6) 0.0330(11) Uani d . 1 . .
H H3 0.4596 0.3446 0.1015 0.040 Uiso calc R 1 . .
C C4 0.3790(4) 0.1308(6) 0.1291(6) 0.0390(12) Uani d . 1 . .
H H4 0.4387 0.0612 0.1073 0.047 Uiso calc R 1 . .
C C5 0.2808(4) 0.0614(6) 0.1639(6) 0.0352(12) Uani d . 1 . .
H H5 0.2722 -0.0556 0.1653 0.042 Uiso calc R 1 . .
C C6 0.1949(3) 0.1643(5) 0.1967(5) 0.0271(10) Uani d . 1 . .
H H6 0.1275 0.1174 0.2238 0.032 Uiso calc R 1 . .
C C7 0.3210(4) 0.5894(6) 0.1537(7) 0.0432(14) Uani d . 1 . .
H H7A 0.2701 0.6373 0.0560 0.065 Uiso calc R 1 . .
H H7B 0.3974 0.6142 0.1350 0.065 Uiso calc R 1 . .
H H7C 0.3060 0.6370 0.2677 0.065 Uiso calc R 1 . .

loop_
_atom_site_aniso_label
_atom_site_aniso_U_11
_atom_site_aniso_U_22
_atom_site_aniso_U_33
_atom_site_aniso_U_12
_atom_site_aniso_U_13
_atom_site_aniso_U_23
Pd1 0.0189(2) 0.0155(2) 0.0169(2) 0.0004(2) 0.00446(15) -0.0002(2)
Cl1 0.0272(5) 0.0174(5) 0.0222(5) -0.0014(4) 0.0033(4) 0.0008(4)
N1 0.0228(18) 0.0170(17) 0.019(2) -0.0008(14) 0.0066(16) -0.0040(16)
C1 0.022(2) 0.025(2) 0.017(2) 0.0002(17) 0.0021(18) 0.0009(17)
C2 0.029(3) 0.039(3) 0.022(3) 0.000(2) 0.004(2) 0.000(2)
C3 0.022(2) 0.044(3) 0.033(3) 0.007(2) 0.004(2) -0.004(2)
C4 0.034(3) 0.047(3) 0.036(3) 0.014(2) 0.003(2) -0.012(2)
C5 0.041(3) 0.030(2) 0.033(3) 0.006(2) 0.000(2) -0.005(2)
C6 0.025(2) 0.034(3) 0.022(3) 0.0000(19) 0.0007(19) 0.0015(19)
C7 0.031(3) 0.035(3) 0.063(4) 0.001(2) 0.002(3) 0.005(3)

loop_
_atom_type_symbol
_atom_type_description
_atom_type_scat_dispersion_real
_atom_type_scat_dispersion_imag
_atom_type_scat_source
C C 0.0033 0.0016 'International Tables Vol C Tables 4.2.6.8 and 6.1.1.4'
H H 0.0000 0.0000 'International Tables Vol C Tables 4.2.6.8 and 6.1.1.4'
N N 0.0061 0.0033 'International Tables Vol C Tables 4.2.6.8 and 6.1.1.4'
Cl Cl 0.1484 0.1585 'International Tables Vol C Tables 4.2.6.8 and 6.1.1.4'
Pd Pd -0.9988 1.0072 'International Tables Vol C Tables 4.2.6.8 and 6.1.1.4'

loop_
_geom_angle_atom_site_label_1
_geom_angle_atom_site_label_2
_geom_angle_atom_site_label_3
_geom_angle_site_symmetry_1
_geom_angle_site_symmetry_3
_geom_angle
_geom_angle_publ_flag
N1 Pd1 N1 . 3_565 180.0 ?
N1 Pd1 Cl1 . 3_565 90.13(10) ?
N1 Pd1 Cl1 3_565 3_565 89.87(10) ?
N1 Pd1 Cl1 . . 89.88(10) ?
N1 Pd1 Cl1 3_565 . 90.13(10) ?
Cl1 Pd1 Cl1 3_565 . 180.0 ?
C1 N1 Pd1 . . 118.6(3) ?
C1 N1 H1N . . 113(3) ?
Pd1 N1 H1N . . 108(3) ?
C1 N1 H2N . . 110(2) ?
Pd1 N1 H2N . . 105(3) ?
H1N N1 H2N . . 101(4) ?
C2 C1 C6 . . 120.3(4) ?
C2 C1 N1 . . 121.5(4) ?
C6 C1 N1 . . 118.2(4) ?
C1 C2 C3 . . 117.8(4) ?
C1 C2 C7 . . 121.8(4) ?
C3 C2 C7 . . 120.4(4) ?
C4 C3 C2 . . 121.5(4) ?
C4 C3 H3 . . 119.2 ?
C2 C3 H3 . . 119.2 ?
C3 C4 C5 . . 120.5(4) ?
C3 C4 H4 . . 119.8 ?
C5 C4 H4 . . 119.8 ?
C4 C5 C6 . . 119.1(4) ?
C4 C5 H5 . . 120.4 ?
C6 C5 H5 . . 120.4 ?
C5 C6 C1 . . 120.7(4) ?
C5 C6 H6 . . 119.7 ?
C1 C6 H6 . . 119.7 ?
C2 C7 H7A . . 109.5 ?
C2 C7 H7B . . 109.5 ?
H7A C7 H7B . . 109.5 ?
C2 C7 H7C . . 109.5 ?
H7A C7 H7C . . 109.5 ?
H7B C7 H7C . . 109.5 ?

loop_
_geom_bond_atom_site_label_1
_geom_bond_atom_site_label_2
_geom_bond_site_symmetry_2
_geom_bond_distance
_geom_bond_publ_flag
Pd1 N1 . 2.063(3) ?
Pd1 N1 3_565 2.063(3) ?
Pd1 Cl1 3_565 2.3017(9) ?
Pd1 Cl1 . 2.3017(9) ?
N1 C1 . 1.449(5) ?
N1 H1N . 0.85(2) ?
N1 H2N . 0.90(2) ?
C1 C2 . 1.383(5) ?
C1 C6 . 1.392(5) ?
C2 C3 . 1.402(6) ?
C2 C7 . 1.492(5) ?
C3 C4 . 1.365(6) ?
C3 H3 . 0.9500 ?
C4 C5 . 1.376(6) ?
C4 H4 . 0.9500 ?
C5 C6 . 1.382(5) ?
C5 H5 . 0.9500 ?
C6 H6 . 0.9500 ?
C7 H7A . 0.9800 ?
C7 H7B . 0.9800 ?
C7 H7C . 0.9800 ?

loop_
_geom_hbond_atom_site_label_D
_geom_hbond_atom_site_label_H
_geom_hbond_atom_site_label_A
_geom_hbond_site_symmetry_A
_geom_hbond_distance_DH
_geom_hbond_distance_HA
_geom_hbond_distance_DA
_geom_hbond_angle_DHA
N1 H1N Cl1 4_576 0.85(2) 2.71(3) 3.410(4) 141(3)
N1 H2N Cl1 2_545 0.90(2) 2.43(3) 3.319(4) 172(3)

loop_
_geom_torsion_atom_site_label_1
_geom_torsion_atom_site_label_2
_geom_torsion_atom_site_label_3
_geom_torsion_atom_site_label_4
_geom_torsion_site_symmetry_1
_geom_torsion_site_symmetry_2
_geom_torsion_site_symmetry_3
_geom_torsion_site_symmetry_4
_geom_torsion
_geom_torsion_publ_flag
Cl1 Pd1 N1 C1 3_565 . . . 70.4(3) ?
Cl1 Pd1 N1 C1 . . . . -109.6(3) ?
Pd1 N1 C1 C2 . . . . 90.5(4) ?
Pd1 N1 C1 C6 . . . . -89.0(4) ?
C6 C1 C2 C3 . . . . 1.6(6) ?
N1 C1 C2 C3 . . . . -177.9(4) ?
C6 C1 C2 C7 . . . . -178.7(4) ?
N1 C1 C2 C7 . . . . 1.9(7) ?
C1 C2 C3 C4 . . . . -0.5(7) ?
C7 C2 C3 C4 . . . . 179.7(5) ?
C2 C3 C4 C5 . . . . 0.0(7) ?
C3 C4 C5 C6 . . . . -0.5(7) ?
C4 C5 C6 C1 . . . . 1.5(7) ?
C2 C1 C6 C5 . . . . -2.1(7) ?
N1 C1 C6 C5 . . . . 177.4(4) ?
